data_7222403
loop_
_publ_author_name
'Ding, Bin'
'Huo, Jian Zhong'
'Liu, Yuan Yuan'
'Wang, XiuGuang'
'Su, XiuMei'
'Wu, Xiang Xia'
'Zhu, Zhao Zhou'
'Xia, Jun'

_publ_section_title
;
 Triazole based Ag coordination clusters: synthesis, structural diversity
 and anion exchange properties
;
_journal_issue 101
_journal_name_full 'RSC Adv.'
_journal_page_first 83415
_journal_paper_doi 10.1039/C5RA16908A
_journal_volume 5
_journal_year 2015
_chemical_formula_moiety '0.5(C32 H32 Ag4 N16), 0.5(H4 O2), 2(B F4)'
_chemical_formula_sum 'C16 H18 Ag2 B2 F8 N8 O'
_chemical_formula_weight 727.74
_space_group_crystal_system monoclinic
_space_group_IT_number 15
_space_group_name_Hall '-C 2yc'
_space_group_name_H-M_alt 'C 1 2/c 1'
_symmetry_space_group_name_Hall '-C 2yc'
_symmetry_space_group_name_H-M 'C 1 2/c 1'
_atom_sites_solution_hydrogens mixed
_atom_sites_solution_primary direct
_audit_creation_date 2015-04-28
_audit_creation_method
;
Olex2 1.2
(compiled 2014.11.28 svn.r3106 for OlexSys, GUI svn.r4959)
;
_audit_update_record
;
2015-07-20 deposited with the CCDC.
2015-09-25 downloaded from the CCDC.
;
_cell_angle_alpha 90
_cell_angle_beta 118.187(9)
_cell_angle_gamma 90
_cell_formula_units_Z 4
_cell_length_a 17.6545(11)
_cell_length_b 8.1711(3)
_cell_length_c 18.4625(13)
_cell_measurement_reflns_used 5504
_cell_measurement_temperature 173.00(10)
_cell_measurement_theta_max 74.3300
_cell_measurement_theta_min 5.4250
_cell_volume 2347.5(3)
_computing_cell_refinement
;
CrysAlisPro, Agilent Technologies,
Version 1.171.37.35 (release 13-08-2014 CrysAlis171 .NET)
(compiled Aug 13 2014,18:06:01)
;
_computing_data_collection
;
CrysAlisPro, Agilent Technologies,
Version 1.171.37.35 (release 13-08-2014 CrysAlis171 .NET)
(compiled Aug 13 2014,18:06:01)
;
_computing_data_reduction
;
CrysAlisPro, Agilent Technologies,
Version 1.171.37.35 (release 13-08-2014 CrysAlis171 .NET)
(compiled Aug 13 2014,18:06:01)
;
_computing_molecular_graphics 'Olex2 (Dolomanov et al., 2009)'
_computing_publication_material 'Olex2 (Dolomanov et al., 2009)'
_computing_structure_refinement 'ShelXL (Sheldrick, 2008)'
_computing_structure_solution 'ShelXT (Sheldrick, 2008)'
_diffrn_ambient_environment N~2~
_diffrn_ambient_temperature 173.00(10)
_diffrn_detector 'CCD plate'
_diffrn_detector_area_resol_mean 5.2740
_diffrn_detector_type AtlasS2
_diffrn_measured_fraction_theta_full 0.985
_diffrn_measured_fraction_theta_max 0.985
_diffrn_measurement_details
;
  1 omega  -50.00   33.00   1.0000    5.0000
omega____ theta____ kappa____ phi______ frames
    -      -38.5000   38.0000  -90.0000 83

  2 omega  -65.00   -2.00   1.0000    5.0000
omega____ theta____ kappa____ phi______ frames
    -      -38.5000  125.0000    0.0000 63

  3 omega -116.00   -6.00   1.0000    5.0000
omega____ theta____ kappa____ phi______ frames
    -      -38.5000  -19.0000   90.0000 110

  4 omega   10.00   65.00   1.0000    5.0000
omega____ theta____ kappa____ phi______ frames
    -       42.9014  -99.0000  -30.0000 55

  5 omega   53.00  109.00   1.0000   20.0000
omega____ theta____ kappa____ phi______ frames
    -      106.0351  -94.0000   30.0000 56

  6 omega   73.00  124.00   1.0000   20.0000
omega____ theta____ kappa____ phi______ frames
    -      106.0351  -61.0000   90.0000 51

  7 omega   97.00  176.00   1.0000   20.0000
omega____ theta____ kappa____ phi______ frames
    -      106.0351   45.0000   90.0000 79

  8 omega  130.00  157.00   1.0000   20.0000
omega____ theta____ kappa____ phi______ frames
    -      106.0351  125.0000  120.0000 27

  9 omega   41.00   89.00   1.0000   20.0000
omega____ theta____ kappa____ phi______ frames
    -      106.0351  -30.0000  -60.0000 48

 10 omega   42.00   95.00   1.0000   20.0000
omega____ theta____ kappa____ phi______ frames
    -      106.0351  -45.0000 -120.0000 53

 11 omega   60.00  107.00   1.0000   20.0000
omega____ theta____ kappa____ phi______ frames
    -      106.0351  -94.0000  -60.0000 47

 12 omega   41.00   93.00   1.0000    5.0000
omega____ theta____ kappa____ phi______ frames
    -       42.9014 -125.0000 -180.0000 52

 13 omega   41.00  122.00   1.0000   20.0000
omega____ theta____ kappa____ phi______ frames
    -      106.0351 -125.0000  -90.0000 81

 14 omega   36.00   63.00   1.0000   20.0000
omega____ theta____ kappa____ phi______ frames
    -      106.0351  -30.0000 -150.0000 27

 15 omega   41.00   75.00   1.0000   20.0000
omega____ theta____ kappa____ phi______ frames
    -      106.0351  -30.0000  -90.0000 34

 16 omega   37.00   97.00   1.0000   20.0000
omega____ theta____ kappa____ phi______ frames
    -      106.0351  -45.0000    0.0000 60

 17 omega   47.00  104.00   1.0000   20.0000
omega____ theta____ kappa____ phi______ frames
    -      106.0351  -94.0000  120.0000 57

 18 omega   33.00   86.00   1.0000   20.0000
omega____ theta____ kappa____ phi______ frames
    -      106.0351  -30.0000   60.0000 53

 19 omega   33.00   83.00   1.0000   20.0000
omega____ theta____ kappa____ phi______ frames
    -      106.0351  -15.0000   90.0000 50
;
_diffrn_measurement_device 'four-circle diffractometer'
_diffrn_measurement_device_type 'SuperNova, Dual, Cu at zero, AtlasS2'
_diffrn_measurement_method '\w scans'
_diffrn_orient_matrix_UB_11 -0.0513492000
_diffrn_orient_matrix_UB_12 -0.1383659000
_diffrn_orient_matrix_UB_13 0.0133660000
_diffrn_orient_matrix_UB_21 -0.0255718000
_diffrn_orient_matrix_UB_22 -0.0667414000
_diffrn_orient_matrix_UB_23 -0.0865672000
_diffrn_orient_matrix_UB_31 0.0806532000
_diffrn_orient_matrix_UB_32 -0.1093629000
_diffrn_orient_matrix_UB_33 0.0359181000
_diffrn_radiation_monochromator mirror
_diffrn_radiation_probe x-ray
_diffrn_radiation_type CuK\a
_diffrn_radiation_wavelength 1.54184
_diffrn_reflns_av_R_equivalents 0.0385
_diffrn_reflns_av_unetI/netI 0.0297
_diffrn_reflns_laue_measured_fraction_full 0.985
_diffrn_reflns_laue_measured_fraction_max 0.985
_diffrn_reflns_limit_h_max 15
_diffrn_reflns_limit_h_min -21
_diffrn_reflns_limit_k_max 7
_diffrn_reflns_limit_k_min -9
_diffrn_reflns_limit_l_max 22
_diffrn_reflns_limit_l_min -22
_diffrn_reflns_number 7142
_diffrn_reflns_point_group_measured_fraction_full 0.985
_diffrn_reflns_point_group_measured_fraction_max 0.985
_diffrn_reflns_theta_full 67.076
_diffrn_reflns_theta_max 67.076
_diffrn_reflns_theta_min 5.437
_diffrn_source 'sealed X-ray tube'
_diffrn_source_type 'SuperNova (Cu) X-ray Source'
_exptl_absorpt_coefficient_mu 14.246
_exptl_absorpt_correction_T_max 1.00000
_exptl_absorpt_correction_T_min 0.38453
_exptl_absorpt_correction_type multi-scan
_exptl_absorpt_process_details
;
CrysAlisPro, Agilent Technologies,
Version 1.171.37.35 (release 13-08-2014 CrysAlis171 .NET)
(compiled Aug 13 2014,18:06:01)
Empirical absorption correction using spherical harmonics,
 implemented in SCALE3 ABSPACK scaling algorithm.
;
_exptl_crystal_colour colourless
_exptl_crystal_colour_primary colourless
_exptl_crystal_density_diffrn 2.059
_exptl_crystal_description needle
_exptl_crystal_F_000 1416
_exptl_crystal_size_max 0.25
_exptl_crystal_size_mid 0.12
_exptl_crystal_size_min 0.11
_refine_diff_density_max 1.543
_refine_diff_density_min -0.878
_refine_diff_density_rms 0.126
_refine_ls_extinction_method none
_refine_ls_goodness_of_fit_ref 1.059
_refine_ls_hydrogen_treatment constr
_refine_ls_matrix_type full
_refine_ls_number_parameters 172
_refine_ls_number_reflns 2065
_refine_ls_number_restraints 0
_refine_ls_restrained_S_all 1.059
_refine_ls_R_factor_all 0.0404
_refine_ls_R_factor_gt 0.0388
_refine_ls_shift/su_max 0.000
_refine_ls_shift/su_mean 0.000
_refine_ls_structure_factor_coef Fsqd
_refine_ls_weighting_details 'w=1/[\s^2^(Fo^2^)+(0.0582P)^2^+12.9968P] where P=(Fo^2^+2Fc^2^)/3'
_refine_ls_weighting_scheme calc
_refine_ls_wR_factor_gt 0.0994
_refine_ls_wR_factor_ref 0.1009
_reflns_Friedel_coverage 0.000
_reflns_number_gt 1963
_reflns_number_total 2065
_reflns_threshold_expression 'I > 2\s(I)'
_cod_data_source_file c5ra16908a2.cif
_cod_data_source_block a150428c
_cod_database_code 7222403
_chemical_oxdiff_formula 'C H O N Zn'
_shelx_space_group_comment
;
The symmetry employed for this shelxl refinement is uniquely defined
by the following loop, which should always be used as a source of
symmetry information in preference to the above space-group names.
They are only intended as comments.
;
_reflns_odcompleteness_completeness 99.71
_reflns_odcompleteness_iscentric 1
_reflns_odcompleteness_theta 66.97
_olex2_refinement_description
;
1. Fixed Uiso
 At 1.2 times of:
  All C(H) groups
 At 1.5 times of:
  All C(H,H,H) groups, All O(H,H) groups
2. Others
 Fixed Sof: H1A(0.5) H1B(0.5)
3.a Free rotating group:
 O1(H1A,H1B)
3.b Aromatic/amide H refined with riding coordinates:
 C7(H7), C3(H3), C4(H4), C6(H6), C9(H9)
3.c Idealised Me refined as rotating group:
 C12(H12A,H12B,H12C)
;
_shelx_shelxl_version_number 2014/7
_olex2_submission_special_instructions 'No special instructions were received'

loop_
_space_group_symop_operation_xyz
'x, y, z'
'-x, y, -z+1/2'
'x+1/2, y+1/2, z'
'-x+1/2, y+1/2, -z+1/2'
'-x, -y, -z'
'x, -y, z-1/2'
'-x+1/2, -y+1/2, -z'
'x+1/2, -y+1/2, z-1/2'

loop_
_atom_site_label
_atom_site_type_symbol
_atom_site_fract_x
_atom_site_fract_y
_atom_site_fract_z
_atom_site_U_iso_or_equiv
_atom_site_adp_type
_atom_site_occupancy
_atom_site_site_symmetry_order
_atom_site_calc_flag
_atom_site_refinement_flags_posn
_atom_site_refinement_flags_adp
_atom_site_refinement_flags_occupancy
N1 N 0.4774(3) 0.2064(4) 0.3448(3) 0.0258(8) Uani 1 1 d . . .
N2 N 0.4022(3) 0.1924(4) 0.2712(2) 0.0264(8) Uani 1 1 d . . .
C7 C 0.3431(3) 0.1496(6) 0.2894(3) 0.0257(9) Uani 1 1 d . . .
H7 H 0.2860 0.1318 0.2511 0.031 Uiso 1 1 calc R . .
Ag1 Ag 0.09589(2) -0.19766(4) 0.34934(2) 0.02793(16) Uani 1 1 d . . .
O1 O 0.0000 0.0334(6) 0.2500 0.0387(11) Uani 1 2 d S T P
H1A H 0.0042 0.0671 0.2085 0.058 Uiso 0.5 1 d G . .
H1B H -0.0255 0.1052 0.2639 0.058 Uiso 0.5 1 d G . .
N3 N 0.3750(2) 0.1340(4) 0.3717(2) 0.0201(7) Uani 1 1 d . . .
N4 N 0.2178(2) -0.0633(4) 0.4197(2) 0.0238(7) Uani 1 1 d . . .
C1 C 0.3318(3) 0.0863(5) 0.4171(3) 0.0207(8) Uani 1 1 d . . .
C3 C 0.2592(3) -0.0131(5) 0.3794(3) 0.0210(8) Uani 1 1 d . . .
H3 H 0.2393 -0.0450 0.3251 0.025 Uiso 1 1 calc R . .
C4 C 0.4596(3) 0.1723(5) 0.4036(3) 0.0251(9) Uani 1 1 d . . .
H4 H 0.4989 0.1738 0.4593 0.030 Uiso 1 1 calc R . .
C5 C 0.3192(3) 0.0806(5) 0.5402(3) 0.0245(9) Uani 1 1 d . . .
C6 C 0.2478(3) -0.0175(5) 0.4987(3) 0.0231(8) Uani 1 1 d . . .
H6 H 0.2189 -0.0539 0.5267 0.028 Uiso 1 1 calc R . .
C9 C 0.3610(3) 0.1358(5) 0.4971(3) 0.0220(8) Uani 1 1 d . . .
H9 H 0.4082 0.2052 0.5221 0.026 Uiso 1 1 calc R . .
C12 C 0.3493(3) 0.1305(6) 0.6280(3) 0.0324(10) Uani 1 1 d . . .
H12A H 0.3039 0.1136 0.6418 0.049 Uiso 1 1 calc GR . .
H12B H 0.3651 0.2440 0.6346 0.049 Uiso 1 1 calc GR . .
H12C H 0.3982 0.0656 0.6635 0.049 Uiso 1 1 calc GR . .
F1 F 0.1543(2) 0.0083(5) 0.1509(3) 0.0653(11) Uani 1 1 d . . .
F2 F 0.1094(3) 0.2256(6) 0.0672(3) 0.0714(13) Uani 1 1 d . . .
F5 F 0.0212(2) 0.1075(7) 0.1076(3) 0.0905(17) Uani 1 1 d . . .
F7 F 0.1416(4) 0.2478(8) 0.1985(3) 0.104(2) Uani 1 1 d . . .
B1 B 0.1049(4) 0.1459(8) 0.1312(4) 0.0364(12) Uani 1 1 d . . .

loop_
_atom_site_aniso_label
_atom_site_aniso_U_11
_atom_site_aniso_U_22
_atom_site_aniso_U_33
_atom_site_aniso_U_23
_atom_site_aniso_U_13
_atom_site_aniso_U_12
N1 0.024(2) 0.026(2) 0.034(2) -0.0020(15) 0.0196(17) -0.0068(14)
N2 0.024(2) 0.029(2) 0.030(2) -0.0029(15) 0.0168(17) -0.0084(15)
C7 0.023(2) 0.026(2) 0.032(2) 0.0000(18) 0.0156(19) -0.0057(18)
Ag1 0.0239(2) 0.0270(2) 0.0392(2) -0.00232(12) 0.02006(17) -0.00862(12)
O1 0.047(3) 0.024(2) 0.053(3) 0.000 0.030(3) 0.000
N3 0.0192(17) 0.0186(16) 0.0270(18) -0.0021(14) 0.0146(15) -0.0025(14)
N4 0.0256(19) 0.0181(17) 0.0316(19) -0.0006(15) 0.0168(16) -0.0038(14)
C1 0.022(2) 0.0149(19) 0.032(2) 0.0034(16) 0.0184(18) 0.0016(16)
C3 0.023(2) 0.0180(19) 0.028(2) -0.0030(16) 0.0166(18) -0.0031(16)
C4 0.022(2) 0.024(2) 0.033(2) -0.0011(18) 0.0158(19) -0.0062(17)
C5 0.034(2) 0.0158(19) 0.029(2) 0.0019(17) 0.0199(19) 0.0035(17)
C6 0.029(2) 0.0162(18) 0.033(2) -0.0028(18) 0.0217(19) -0.0046(18)
C9 0.023(2) 0.0160(19) 0.030(2) -0.0005(16) 0.0153(18) -0.0013(16)
C12 0.043(3) 0.028(2) 0.031(2) -0.0006(19) 0.022(2) -0.001(2)
F1 0.044(2) 0.0392(18) 0.097(3) 0.0079(19) 0.019(2) 0.0072(15)
F2 0.061(2) 0.078(3) 0.058(2) 0.029(2) 0.013(2) -0.022(2)
F5 0.036(2) 0.116(4) 0.120(4) 0.068(3) 0.038(2) 0.017(2)
F7 0.120(5) 0.116(4) 0.060(3) -0.023(3) 0.028(3) 0.046(4)
B1 0.037(3) 0.035(3) 0.041(3) 0.009(3) 0.021(3) 0.004(3)

loop_
_atom_type_symbol
_atom_type_description
_atom_type_scat_dispersion_real
_atom_type_scat_dispersion_imag
_atom_type_scat_source
C C 0.0181 0.0091 'International Tables Vol C Tables 4.2.6.8 and 6.1.1.4'
H H 0.0000 0.0000 'International Tables Vol C Tables 4.2.6.8 and 6.1.1.4'
Ag Ag 0.1306 4.2820 'International Tables Vol C Tables 4.2.6.8 and 6.1.1.4'
B B 0.0090 0.0039 'International Tables Vol C Tables 4.2.6.8 and 6.1.1.4'
F F 0.0727 0.0534 'International Tables Vol C Tables 4.2.6.8 and 6.1.1.4'
N N 0.0311 0.0180 'International Tables Vol C Tables 4.2.6.8 and 6.1.1.4'
O O 0.0492 0.0322 'International Tables Vol C Tables 4.2.6.8 and 6.1.1.4'

loop_
_geom_angle_atom_site_label_1
_geom_angle_atom_site_label_2
_geom_angle_atom_site_label_3
_geom_angle
_geom_angle_site_symmetry_1
_geom_angle_site_symmetry_3
N2 N1 Ag1 121.4(3) . 3
C4 N1 N2 107.8(4) . .
C4 N1 Ag1 130.4(3) . 3
N1 N2 Ag1 116.7(3) . 4
C7 N2 N1 106.5(4) . .
C7 N2 Ag1 135.1(3) . 4
N2 C7 H7 124.4 . .
N2 C7 N3 111.2(4) . .
N3 C7 H7 124.4 . .
N1 Ag1 N2 105.01(14) 3_445 4_545
N1 Ag1 N4 147.66(14) 3_445 .
N4 Ag1 N2 107.03(14) . 4_545
H1A O1 H1B 109.5 . .
C7 N3 C1 129.1(4) . .
C7 N3 C4 104.7(4) . .
C4 N3 C1 126.2(4) . .
C3 N4 Ag1 117.7(3) . .
C3 N4 C6 118.7(4) . .
C6 N4 Ag1 123.3(3) . .
C3 C1 N3 119.0(4) . .
C9 C1 N3 121.1(4) . .
C9 C1 C3 119.9(4) . .
N4 C3 C1 121.2(4) . .
N4 C3 H3 119.4 . .
C1 C3 H3 119.4 . .
N1 C4 N3 109.8(4) . .
N1 C4 H4 125.1 . .
N3 C4 H4 125.1 . .
C6 C5 C9 117.6(4) . .
C6 C5 C12 121.4(4) . .
C9 C5 C12 121.0(4) . .
N4 C6 C5 123.4(4) . .
N4 C6 H6 118.3 . .
C5 C6 H6 118.3 . .
C1 C9 C5 119.1(4) . .
C1 C9 H9 120.4 . .
C5 C9 H9 120.4 . .
C5 C12 H12A 109.5 . .
C5 C12 H12B 109.5 . .
C5 C12 H12C 109.5 . .
H12A C12 H12B 109.5 . .
H12A C12 H12C 109.5 . .
H12B C12 H12C 109.5 . .
F1 B1 F2 109.1(5) . .
F1 B1 F5 110.8(5) . .
F1 B1 F7 106.8(5) . .
F5 B1 F2 109.1(5) . .
F5 B1 F7 113.8(6) . .
F7 B1 F2 107.1(6) . .

loop_
_geom_bond_atom_site_label_1
_geom_bond_atom_site_label_2
_geom_bond_distance
_geom_bond_site_symmetry_2
N1 N2 1.384(6) .
N1 Ag1 2.198(4) 3
N1 C4 1.295(6) .
N2 C7 1.288(6) .
N2 Ag1 2.414(4) 4
C7 H7 0.9300 .
C7 N3 1.353(6) .
Ag1 N1 2.199(4) 3_445
Ag1 N2 2.414(4) 4_545
Ag1 N4 2.209(4) .
O1 H1A 0.8498 .
O1 H1B 0.8499 .
N3 C1 1.429(5) .
N3 C4 1.359(6) .
N4 C3 1.329(5) .
N4 C6 1.350(6) .
C1 C3 1.395(6) .
C1 C9 1.375(6) .
C3 H3 0.9300 .
C4 H4 0.9300 .
C5 C6 1.380(6) .
C5 C9 1.392(6) .
C5 C12 1.503(6) .
C6 H6 0.9300 .
C9 H9 0.9300 .
C12 H12A 0.9600 .
C12 H12B 0.9600 .
C12 H12C 0.9600 .
F1 B1 1.363(7) .
F2 B1 1.384(7) .
F5 B1 1.365(7) .
F7 B1 1.377(8) .

loop_
_geom_torsion_atom_site_label_1
_geom_torsion_atom_site_label_2
_geom_torsion_atom_site_label_3
_geom_torsion_atom_site_label_4
_geom_torsion
_geom_torsion_site_symmetry_1
_geom_torsion_site_symmetry_4
N1 N2 C7 N3 -0.1(5) . .
N2 N1 C4 N3 0.7(5) . .
N2 C7 N3 C1 -178.8(4) . .
N2 C7 N3 C4 0.5(5) . .
C7 N3 C1 C3 26.4(6) . .
C7 N3 C1 C9 -154.1(4) . .
C7 N3 C4 N1 -0.7(5) . .
Ag1 N1 N2 C7 -173.4(3) 3 .
Ag1 N1 N2 Ag1 -5.7(4) 3 4
Ag1 N1 C4 N3 172.9(3) 3 .
Ag1 N2 C7 N3 -164.4(3) 4 .
Ag1 N4 C3 C1 173.5(3) . .
Ag1 N4 C6 C5 -173.2(3) . .
N3 C1 C3 N4 178.7(4) . .
N3 C1 C9 C5 -177.2(4) . .
C1 N3 C4 N1 178.6(4) . .
C3 N4 C6 C5 0.7(6) . .
C3 C1 C9 C5 2.2(6) . .
C4 N1 N2 C7 -0.4(5) . .
C4 N1 N2 Ag1 167.3(3) . 4
C4 N3 C1 C3 -152.8(4) . .
C4 N3 C1 C9 26.7(6) . .
C6 N4 C3 C1 -0.7(6) . .
C6 C5 C9 C1 -2.2(6) . .
C9 C1 C3 N4 -0.8(6) . .
C9 C5 C6 N4 0.8(6) . .
C12 C5 C6 N4 179.0(4) . .
C12 C5 C9 C1 179.5(4) . .
